data_4061041
loop_
_publ_author_name
' B.  Alonzo, C. Castejon, E. Delgado, E. Hernandez '
'B. Donnadieu'

_publ_section_title
;
  Unexpected behavior of the novel organometallic thioether
  C~5~H~5~FeC~5~H~6~C=CSC=CSiMe~3~ towards Ru~3~(CO)~12~.
;
_journal_name_full Organometallics
_journal_paper_doi 10.1021/om049423q
_journal_year 2004
_chemical_formula_sum 'C52 H36 Fe2 O18 Ru6 S2 Si2'
_chemical_formula_weight 1787.23
_space_group_IT_number 14
_symmetry_cell_setting monoclinic
_symmetry_space_group_name_Hall '-P 2ybc'
_symmetry_space_group_name_H-M 'P 1 21/c 1'
_cell_angle_alpha 90.00
_cell_angle_beta 93.505(8)
_cell_angle_gamma 90.00
_cell_formula_units_Z 4
_cell_length_a 19.6865(12)
_cell_length_b 9.5647(8)
_cell_length_c 32.649(2)
_cell_measurement_temperature 180(2)
_cell_volume 6136.2(8)
_diffrn_ambient_temperature 180(2)
_exptl_crystal_density_diffrn 1.935
_cod_original_sg_symbol_H-M 'P 21/c'
_cod_database_code 4061041

loop_
_symmetry_equiv_pos_as_xyz
'x, y, z'
'-x, y+1/2, -z+1/2'
'-x, -y, -z'
'x, -y-1/2, z-1/2'

loop_
_atom_site_label
_atom_site_type_symbol
_atom_site_fract_x
_atom_site_fract_y
_atom_site_fract_z
_atom_site_U_iso_or_equiv
_atom_site_adp_type
_atom_site_occupancy
_atom_site_symmetry_multiplicity
_atom_site_calc_flag
_atom_site_refinement_flags
_atom_site_disorder_assembly
_atom_site_disorder_group
Fe1A Fe 0.49563(13) 0.6464(3) 0.82030(7) 0.0397(6) Uani 1 1 d . . .
Ru1A Ru 0.09403(7) 0.19949(14) 0.78894(4) 0.0300(3) Uani 1 1 d . . .
Ru2A Ru 0.14552(7) 0.41503(13) 0.84164(4) 0.0284(3) Uani 1 1 d . . .
Ru3A Ru 0.23781(7) 0.18510(14) 0.79121(4) 0.0297(3) Uani 1 1 d . . .
Si1A Si 0.2659(2) 0.1778(5) 0.90656(12) 0.0338(11) Uani 1 1 d . . .
S1A S 0.2208(2) 0.4376(4) 0.78565(12) 0.0307(9) Uani 1 1 d . . .
O1A O -0.0499(8) 0.2100(13) 0.8166(4) 0.054(3) Uani 1 1 d . . .
O2A O 0.0803(8) -0.0906(17) 0.7517(5) 0.078(5) Uani 1 1 d . . .
O3A O 0.2347(8) -0.1298(16) 0.8008(4) 0.068(4) Uani 1 1 d . . .
O4A O 0.2324(7) 0.1824(12) 0.6978(4) 0.053(3) Uani 1 1 d . . .
O5A O 0.3910(8) 0.2138(14) 0.8113(4) 0.056(4) Uani 1 1 d . . .
O6A O 0.0528(7) 0.3524(13) 0.9093(4) 0.055(4) Uani 1 1 d . . .
O7A O 0.2275(8) 0.6329(15) 0.8940(4) 0.064(4) Uani 1 1 d . . .
O8A O 0.0461(8) 0.6141(16) 0.7976(4) 0.065(4) Uani 1 1 d . . .
O9A O 0.0672(7) 0.3647(14) 0.7090(4) 0.059(4) Uani 1 1 d . . .
C1A C 0.1550(8) 0.1816(16) 0.8372(4) 0.031(4) Uani 1 1 d . . .
C2A C 0.2118(8) 0.2145(14) 0.8593(5) 0.030(4) Uani 1 1 d . . .
C3A C 0.2923(9) 0.5220(19) 0.8035(5) 0.037(4) Uani 1 1 d . . .
C4A C 0.3410(9) 0.5900(17) 0.8158(5) 0.038(4) Uani 1 1 d . . .
C5A C 0.3946(9) 0.677(2) 0.8294(6) 0.047(5) Uani 1 1 d . . .
C6A C 0.4320(11) 0.658(2) 0.8662(6) 0.067(7) Uani 1 1 d . . .
H6A H 0.4261 0.5858 0.8855 0.081 Uiso 1 1 calc R . .
C7A C 0.4835(10) 0.774(2) 0.8701(7) 0.065(7) Uani 1 1 d . . .
H7A H 0.5149 0.7907 0.8928 0.078 Uiso 1 1 calc R . .
C8A C 0.4764(10) 0.850(2) 0.8343(7) 0.058(6) Uani 1 1 d . . .
H8A H 0.5038 0.9273 0.8276 0.070 Uiso 1 1 calc R . .
C9A C 0.4211(10) 0.7940(18) 0.8086(6) 0.050(5) Uani 1 1 d . . .
H9A H 0.4051 0.8287 0.7825 0.060 Uiso 1 1 calc R . .
C10A C 0.5355(11) 0.450(2) 0.8218(6) 0.059(6) Uani 1 1 d . . .
H10A H 0.5255 0.3794 0.8409 0.071 Uiso 1 1 calc R . .
C11A C 0.5011(10) 0.4724(19) 0.7845(6) 0.047(5) Uani 1 1 d . . .
H11A H 0.4640 0.4185 0.7732 0.057 Uiso 1 1 calc R . .
C12A C 0.5310(11) 0.591(2) 0.7655(7) 0.062(6) Uani 1 1 d . . .
H12A H 0.5170 0.6301 0.7395 0.075 Uiso 1 1 calc R . .
C13A C 0.5857(11) 0.641(2) 0.7926(6) 0.055(5) Uani 1 1 d . . .
H13A H 0.6140 0.7188 0.7879 0.066 Uiso 1 1 calc R . .
C14A C 0.5904(11) 0.554(3) 0.8275(6) 0.069(6) Uani 1 1 d . . .
H14A H 0.6227 0.5612 0.8502 0.083 Uiso 1 1 calc R . .
C15A C 0.3024(12) 0.002(2) 0.9003(7) 0.073(6) Uani 1 1 d . . .
H15A H 0.3154 -0.0379 0.9273 0.110 Uiso 1 1 calc R . .
H15B H 0.3426 0.0081 0.8841 0.110 Uiso 1 1 calc R . .
H15C H 0.2684 -0.0590 0.8861 0.110 Uiso 1 1 calc R . .
C16A C 0.2106(10) 0.185(2) 0.9508(6) 0.060(6) Uani 1 1 d . . .
H16A H 0.1777 0.1081 0.9487 0.090 Uiso 1 1 calc R . .
H16B H 0.1862 0.2744 0.9504 0.090 Uiso 1 1 calc R . .
H16C H 0.2387 0.1764 0.9765 0.090 Uiso 1 1 calc R . .
C17A C 0.3341(9) 0.312(2) 0.9126(5) 0.051(5) Uani 1 1 d . . .
H17A H 0.3144 0.4011 0.9210 0.077 Uiso 1 1 calc R . .
H17B H 0.3551 0.3250 0.8864 0.077 Uiso 1 1 calc R . .
H17C H 0.3687 0.2817 0.9336 0.077 Uiso 1 1 calc R . .
C18A C 0.0034(11) 0.2062(18) 0.8057(5) 0.043(4) Uani 1 1 d . . .
C19A C 0.0848(8) 0.017(2) 0.7653(6) 0.043(4) Uani 1 1 d . . .
C20A C 0.2387(9) -0.012(2) 0.7970(5) 0.039(4) Uani 1 1 d . . .
C21A C 0.2341(10) 0.182(2) 0.7342(6) 0.051(5) Uani 1 1 d . . .
C22A C 0.3338(11) 0.2025(17) 0.8039(5) 0.037(4) Uani 1 1 d . . .
C23A C 0.0853(9) 0.3778(16) 0.8841(5) 0.032(4) Uani 1 1 d . . .
C24A C 0.1983(10) 0.549(2) 0.8749(5) 0.046(5) Uani 1 1 d . . .
C25A C 0.0846(10) 0.5415(19) 0.8142(5) 0.041(4) Uani 1 1 d . . .
C26A C 0.0748(8) 0.3001(18) 0.7387(5) 0.032(4) Uani 1 1 d . . .
Fe1B Fe 0.00746(12) 0.1882(3) 0.07264(7) 0.0387(6) Uani 1 1 d . . .
Ru1B Ru 0.36079(7) -0.10423(13) 0.06736(4) 0.0299(3) Uani 1 1 d . . .
Ru2B Ru 0.36646(7) -0.38360(14) 0.03976(4) 0.0318(3) Uani 1 1 d . . .
Ru3B Ru 0.23261(7) -0.33774(14) 0.06316(4) 0.0318(3) Uani 1 1 d . . .
Si1B Si 0.2807(3) -0.1746(5) 0.16724(13) 0.0370(11) Uani 1 1 d . . .
S1B S 0.2508(2) -0.1162(4) 0.02847(11) 0.0294(9) Uani 1 1 d . . .
O1B O 0.4998(8) -0.1421(13) 0.1088(4) 0.056(3) Uani 1 1 d . . .
O3B O 0.3361(7) 0.1694(15) 0.1129(4) 0.056(3) Uani 1 1 d . . .
O2B O 0.4207(7) 0.0136(16) -0.0090(4) 0.064(4) Uani 1 1 d . . .
O5B O 0.5197(8) -0.4092(19) 0.0419(5) 0.089(5) Uani 1 1 d . . .
O4B O 0.3460(8) -0.6973(15) 0.0288(4) 0.069(4) Uani 1 1 d . . .
O6B O 0.3508(7) -0.3101(14) -0.0516(4) 0.056(3) Uani 1 1 d . . .
O7B O 0.2350(7) -0.6148(14) 0.1076(4) 0.058(3) Uani 1 1 d . . .
O8B O 0.1769(8) -0.4628(14) -0.0162(5) 0.067(4) Uani 1 1 d . . .
O9B O 0.0944(8) -0.2486(15) 0.0935(4) 0.066(4) Uani 1 1 d . . .
C1B C 0.3388(8) -0.3242(16) 0.0924(5) 0.034(4) Uani 1 1 d . . .
C2B C 0.3033(8) -0.2365(17) 0.1167(5) 0.037(4) Uani 1 1 d . . .
C3B C 0.1960(9) 0.0051(19) 0.0471(4) 0.037(4) Uani 1 1 d . . .
C4B C 0.1551(9) 0.0892(18) 0.0549(5) 0.036(4) Uani 1 1 d . . .
C5B C 0.1097(9) 0.1973(17) 0.0640(5) 0.040(4) Uani 1 1 d . . .
C6B C 0.0976(10) 0.2421(16) 0.1056(6) 0.045(5) Uani 1 1 d . . .
H6B H 0.1158 0.2033 0.1307 0.054 Uiso 1 1 calc R . .
C7B C 0.0501(10) 0.363(2) 0.0996(7) 0.058(5) Uani 1 1 d U . .
H7B H 0.0317 0.4165 0.1208 0.070 Uiso 1 1 calc R . .
C8B C 0.0369(11) 0.385(2) 0.0567(6) 0.057(5) Uani 1 1 d . . .
H8B H 0.0080 0.4561 0.0450 0.068 Uiso 1 1 calc R . .
C9B C 0.0721(10) 0.2893(18) 0.0346(6) 0.050(5) Uani 1 1 d . . .
H9B H 0.0720 0.2838 0.0055 0.060 Uiso 1 1 calc R . .
C10B C -0.0752(13) 0.134(2) 0.1041(9) 0.079(8) Uani 1 1 d . . .
H10B H -0.0867 0.1760 0.1291 0.095 Uiso 1 1 calc R . .
C11B C -0.0983(11) 0.175(3) 0.0672(6) 0.069(7) Uani 1 1 d . . .
H11B H -0.1295 0.2491 0.0612 0.082 Uiso 1 1 calc R . .
C12B C -0.0695(12) 0.092(3) 0.0393(6) 0.077(8) Uani 1 1 d . . .
H12B H -0.0782 0.0995 0.0104 0.092 Uiso 1 1 calc R . .
C13B C -0.0252(12) -0.008(2) 0.0584(9) 0.077(8) Uani 1 1 d . . .
H13B H 0.0015 -0.0762 0.0455 0.093 Uiso 1 1 calc R . .
C14B C -0.0292(11) 0.015(2) 0.1007(7) 0.067(6) Uani 1 1 d . . .
H14B H -0.0067 -0.0354 0.1226 0.080 Uiso 1 1 calc R . .
C15B C 0.3586(10) -0.1071(19) 0.1934(5) 0.050(5) Uani 1 1 d . . .
H15D H 0.3968 -0.1686 0.1879 0.074 Uiso 1 1 calc R . .
H15E H 0.3531 -0.1038 0.2230 0.074 Uiso 1 1 calc R . .
H15F H 0.3676 -0.0128 0.1834 0.074 Uiso 1 1 calc R . .
C16B C 0.2133(10) -0.0349(18) 0.1626(6) 0.049(5) Uani 1 1 d . . .
H16D H 0.2348 0.0561 0.1586 0.073 Uiso 1 1 calc R . .
H16E H 0.1884 -0.0327 0.1877 0.073 Uiso 1 1 calc R . .
H16F H 0.1816 -0.0554 0.1391 0.073 Uiso 1 1 calc R . .
C17B C 0.2459(13) -0.329(2) 0.1926(7) 0.072(7) Uani 1 1 d . . .
H17D H 0.2064 -0.3645 0.1761 0.109 Uiso 1 1 calc R . .
H17E H 0.2320 -0.3027 0.2199 0.109 Uiso 1 1 calc R . .
H17F H 0.2809 -0.4020 0.1954 0.109 Uiso 1 1 calc R . .
C18B C 0.4468(10) -0.1269(17) 0.0944(5) 0.036(4) Uani 1 1 d . . .
C19B C 0.3992(9) -0.033(2) 0.0209(6) 0.046(5) Uani 1 1 d . . .
C20B C 0.3446(8) 0.067(2) 0.0943(5) 0.035(4) Uani 1 1 d . . .
C21B C 0.3538(9) -0.582(2) 0.0327(5) 0.042(5) Uani 1 1 d . . .
C22B C 0.4620(11) -0.3993(19) 0.0421(6) 0.048(5) Uani 1 1 d U . .
C23B C 0.3572(9) -0.3454(17) -0.0180(6) 0.040(5) Uani 1 1 d . . .
C24B C 0.2014(10) -0.4143(17) 0.0148(6) 0.046(5) Uani 1 1 d . . .
C25B C 0.2311(9) -0.510(2) 0.0912(6) 0.041(4) Uani 1 1 d . . .
C26B C 0.1453(11) -0.2773(18) 0.0831(6) 0.048(5) Uani 1 1 d . . .

loop_
_atom_site_aniso_label
_atom_site_aniso_U_11
_atom_site_aniso_U_22
_atom_site_aniso_U_33
_atom_site_aniso_U_23
_atom_site_aniso_U_13
_atom_site_aniso_U_12
Fe1A 0.0332(15) 0.0446(16) 0.0416(14) -0.0058(12) 0.0064(11) -0.0053(11)
Ru1A 0.0274(8) 0.0322(8) 0.0299(7) 0.0006(6) -0.0033(6) -0.0039(6)
Ru2A 0.0273(8) 0.0280(7) 0.0297(7) -0.0006(6) 0.0012(6) 0.0012(6)
Ru3A 0.0295(8) 0.0317(7) 0.0279(7) -0.0023(6) 0.0025(6) 0.0014(6)
Si1A 0.038(3) 0.036(3) 0.026(2) 0.005(2) -0.0106(19) 0.004(2)
S1A 0.031(2) 0.033(2) 0.028(2) 0.0037(18) 0.0036(18) -0.0015(18)
O1A 0.052(9) 0.058(9) 0.051(8) 0.016(7) 0.002(7) 0.003(7)
O2A 0.068(11) 0.062(10) 0.104(12) -0.033(9) 0.002(9) -0.010(8)
O3A 0.106(13) 0.048(9) 0.050(8) -0.019(7) 0.004(8) -0.009(8)
O4A 0.088(11) 0.036(7) 0.033(7) -0.006(6) -0.003(6) 0.010(7)
O5A 0.049(10) 0.073(10) 0.046(8) -0.016(7) 0.010(7) 0.003(7)
O6A 0.062(9) 0.050(8) 0.054(8) 0.024(6) 0.020(7) 0.001(6)
O7A 0.067(10) 0.070(10) 0.055(8) -0.026(7) 0.011(7) -0.012(8)
O8A 0.067(11) 0.074(10) 0.051(8) 0.015(7) -0.016(7) 0.000(8)
O9A 0.065(10) 0.068(9) 0.045(8) 0.005(7) 0.009(7) -0.016(7)
C1A 0.034(10) 0.032(9) 0.027(8) -0.011(7) 0.004(7) -0.012(8)
C2A 0.042(11) 0.006(8) 0.044(9) -0.004(7) 0.008(8) 0.011(7)
C3A 0.022(11) 0.057(12) 0.034(9) -0.010(9) 0.005(8) 0.008(9)
C4A 0.037(12) 0.026(9) 0.052(11) 0.004(8) 0.008(9) 0.015(9)
C5A 0.036(12) 0.051(12) 0.051(11) -0.008(10) -0.013(9) -0.005(9)
C6A 0.063(15) 0.089(16) 0.052(12) -0.010(11) 0.024(11) -0.042(12)
C7A 0.037(13) 0.076(15) 0.081(16) -0.042(13) 0.001(11) -0.035(11)
C8A 0.040(13) 0.050(13) 0.090(16) -0.004(12) 0.040(12) -0.014(10)
C9A 0.057(14) 0.034(11) 0.062(12) 0.002(9) 0.022(10) -0.012(9)
C10A 0.046(14) 0.074(15) 0.058(13) -0.012(11) 0.008(11) 0.018(11)
C11A 0.043(12) 0.047(12) 0.052(12) -0.003(9) 0.014(10) -0.010(9)
C12A 0.062(15) 0.057(13) 0.067(14) 0.005(11) 0.006(12) 0.011(11)
C13A 0.058(15) 0.046(12) 0.061(13) -0.018(10) -0.004(11) -0.002(10)
C14A 0.033(13) 0.12(2) 0.054(13) -0.003(13) -0.018(10) 0.017(12)
C15A 0.062(16) 0.081(16) 0.073(15) 0.002(12) -0.029(12) -0.002(12)
C16A 0.064(14) 0.071(14) 0.044(11) 0.031(11) 0.010(10) -0.012(11)
C17A 0.041(12) 0.071(13) 0.041(10) -0.015(10) 0.002(9) 0.004(10)
C18A 0.051(13) 0.038(11) 0.038(10) -0.008(8) 0.004(9) -0.006(9)
C19A 0.021(10) 0.043(12) 0.063(12) 0.010(10) 0.001(9) -0.009(8)
C20A 0.043(11) 0.053(13) 0.022(9) 0.000(8) 0.011(8) 0.006(9)
C21A 0.047(13) 0.065(13) 0.043(12) -0.016(10) 0.013(9) -0.001(10)
C22A 0.051(14) 0.031(10) 0.028(9) -0.008(8) -0.011(8) -0.009(9)
C23A 0.031(10) 0.024(9) 0.041(10) -0.011(8) -0.014(8) -0.002(7)
C24A 0.034(12) 0.068(14) 0.036(10) 0.002(10) 0.000(9) 0.019(10)
C25A 0.054(13) 0.041(11) 0.026(9) 0.004(8) -0.005(9) 0.006(9)
C26A 0.024(10) 0.047(10) 0.024(9) -0.007(8) 0.000(7) -0.004(8)
Fe1B 0.0372(15) 0.0390(14) 0.0406(14) 0.0002(12) 0.0082(11) 0.0091(11)
Ru1B 0.0294(8) 0.0319(7) 0.0284(7) -0.0004(6) 0.0025(6) 0.0013(6)
Ru2B 0.0307(8) 0.0362(8) 0.0287(7) -0.0044(6) 0.0022(6) 0.0050(6)
Ru3B 0.0309(8) 0.0334(8) 0.0312(7) -0.0021(6) 0.0037(6) 0.0000(6)
Si1B 0.050(3) 0.038(3) 0.024(2) -0.001(2) 0.009(2) 0.001(2)
S1B 0.033(2) 0.031(2) 0.0236(19) 0.0003(17) 0.0036(17) 0.0016(18)
O1B 0.050(10) 0.051(8) 0.068(9) -0.008(7) -0.001(7) 0.004(7)
O3B 0.055(9) 0.059(9) 0.054(8) -0.004(7) 0.011(7) -0.012(7)
O2B 0.048(9) 0.100(11) 0.045(8) 0.023(8) 0.012(7) -0.014(7)
O5B 0.053(11) 0.114(14) 0.102(12) -0.048(10) 0.019(9) -0.010(9)
O4B 0.109(13) 0.040(9) 0.059(9) -0.002(7) 0.007(8) 0.006(8)
O6B 0.065(10) 0.058(9) 0.045(8) 0.006(7) 0.005(7) 0.007(7)
O7B 0.070(10) 0.039(8) 0.063(9) -0.001(7) -0.004(7) 0.006(7)
O8B 0.084(11) 0.051(9) 0.066(10) -0.018(8) 0.006(8) -0.005(7)
O9B 0.058(10) 0.074(10) 0.068(9) 0.003(7) 0.022(8) 0.009(8)
C1B 0.022(9) 0.025(9) 0.054(10) 0.002(8) -0.006(8) -0.020(7)
C2B 0.026(10) 0.030(9) 0.055(11) 0.019(8) 0.005(8) 0.003(7)
C3B 0.037(12) 0.053(12) 0.019(8) -0.007(8) -0.008(8) -0.015(9)
C4B 0.043(11) 0.032(10) 0.033(10) 0.001(8) 0.014(8) -0.003(9)
C5B 0.049(12) 0.028(9) 0.044(10) 0.019(8) -0.001(9) -0.012(8)
C6B 0.067(14) 0.023(9) 0.045(11) 0.001(8) 0.017(10) -0.001(8)
C7B 0.053(9) 0.053(9) 0.071(9) -0.011(7) 0.024(7) 0.015(7)
C8B 0.073(15) 0.039(11) 0.058(13) -0.007(10) 0.004(11) 0.022(10)
C9B 0.068(14) 0.036(11) 0.047(11) 0.013(9) 0.008(10) 0.004(9)
C10B 0.071(17) 0.067(16) 0.11(2) -0.010(14) 0.048(16) -0.011(13)
C11B 0.058(15) 0.12(2) 0.026(11) -0.011(13) 0.011(10) 0.026(13)
C12B 0.064(17) 0.12(2) 0.045(12) 0.027(14) -0.030(11) -0.053(16)
C13B 0.056(16) 0.047(14) 0.13(2) -0.003(14) 0.028(16) -0.003(11)
C14B 0.048(14) 0.085(17) 0.070(15) 0.012(13) 0.022(12) 0.001(12)
C15B 0.077(15) 0.041(11) 0.031(9) -0.002(8) 0.006(9) 0.012(10)
C16B 0.055(13) 0.033(10) 0.060(12) -0.005(9) 0.008(10) 0.000(9)
C17B 0.12(2) 0.035(11) 0.068(13) 0.028(10) 0.027(13) 0.038(12)
C18B 0.031(12) 0.033(10) 0.045(10) 0.004(8) 0.005(9) 0.025(8)
C19B 0.037(12) 0.052(12) 0.048(12) -0.014(10) -0.002(10) 0.027(9)
C20B 0.028(10) 0.051(12) 0.024(9) 0.008(9) -0.011(7) -0.005(8)
C21B 0.050(12) 0.042(12) 0.039(10) -0.012(9) 0.030(9) -0.004(9)
C22B 0.046(9) 0.042(8) 0.058(8) -0.023(7) 0.010(7) 0.014(7)
C23B 0.035(11) 0.030(10) 0.060(13) -0.023(9) 0.025(9) 0.002(7)
C24B 0.078(15) 0.023(9) 0.038(11) -0.009(8) 0.028(10) -0.007(9)
C25B 0.034(11) 0.046(12) 0.044(11) -0.001(9) -0.001(8) 0.008(9)
C26B 0.045(13) 0.039(11) 0.061(13) 0.005(9) 0.010(11) 0.000(9)

loop_
_geom_bond_atom_site_label_1
_geom_bond_atom_site_label_2
_geom_bond_distance
_geom_bond_site_symmetry_2
_geom_bond_publ_flag
Fe1A C6A 2.014(18) . ?
Fe1A C12A 2.03(2) . ?
Fe1A C10A 2.03(2) . ?
Fe1A C8A 2.039(19) . ?
Fe1A C13A 2.04(2) . ?
Fe1A C11A 2.041(18) . ?
Fe1A C5A 2.049(19) . ?
Fe1A C9A 2.05(2) . ?
Fe1A C7A 2.056(19) . ?
Fe1A C14A 2.06(2) . ?
Ru1A C18A 1.90(2) . ?
Ru1A C19A 1.91(2) . ?
Ru1A C26A 1.918(18) . ?
Ru1A C1A 1.928(17) . ?
Ru1A Ru3A 2.8304(18) . ?
Ru1A Ru2A 2.8328(18) . ?
Ru2A C25A 1.89(2) . ?
Ru2A C23A 1.91(2) . ?
Ru2A C24A 1.94(2) . ?
Ru2A C1A 2.246(16) . ?
Ru2A C2A 2.371(14) . ?
Ru2A S1A 2.432(4) . ?
Ru3A C21A 1.860(19) . ?
Ru3A C20A 1.89(2) . ?
Ru3A C22A 1.92(2) . ?
Ru3A C1A 2.283(14) . ?
Ru3A C2A 2.329(15) . ?
Ru3A S1A 2.443(4) . ?
Si1A C15A 1.85(2) . ?
Si1A C2A 1.854(17) . ?
Si1A C17A 1.86(2) . ?
Si1A C16A 1.862(18) . ?
S1A C3A 1.70(2) . ?
O1A C18A 1.13(2) . ?
O2A C19A 1.13(2) . ?
O3A C20A 1.14(2) . ?
O4A C21A 1.19(2) . ?
O5A C22A 1.14(2) . ?
O6A C23A 1.098(19) . ?
O7A C24A 1.15(2) . ?
O8A C25A 1.14(2) . ?
O9A C26A 1.154(19) . ?
C1A C2A 1.33(2) . ?
C3A C4A 1.21(2) . ?
C4A C5A 1.39(3) . ?
C5A C6A 1.38(3) . ?
C5A C9A 1.43(2) . ?
C6A C7A 1.50(3) . ?
C7A C8A 1.38(3) . ?
C8A C9A 1.44(3) . ?
C10A C11A 1.37(3) . ?
C10A C14A 1.47(3) . ?
C11A C12A 1.44(3) . ?
C12A C13A 1.43(3) . ?
C13A C14A 1.41(3) . ?
Fe1B C13B 2.03(2) . ?
Fe1B C12B 2.03(2) . ?
Fe1B C10B 2.04(2) . ?
Fe1B C14B 2.04(2) . ?
Fe1B C7B 2.05(2) . ?
Fe1B C8B 2.05(2) . ?
Fe1B C5B 2.051(18) . ?
Fe1B C9B 2.071(18) . ?
Fe1B C11B 2.08(2) . ?
Fe1B C6B 2.08(2) . ?
Ru1B C19B 1.86(2) . ?
Ru1B C18B 1.87(2) . ?
Ru1B C20B 1.89(2) . ?
Ru1B C1B 2.307(15) . ?
Ru1B C2B 2.387(15) . ?
Ru1B S1B 2.445(4) . ?
Ru1B Ru2B 2.8243(18) . ?
Ru2B C22B 1.88(2) . ?
Ru2B C1B 1.919(17) . ?
Ru2B C23B 1.92(2) . ?
Ru2B C21B 1.92(2) . ?
Ru2B Ru3B 2.8222(18) . ?
Ru3B C24B 1.81(2) . ?
Ru3B C25B 1.89(2) . ?
Ru3B C26B 1.96(2) . ?
Ru3B C1B 2.248(15) . ?
Ru3B C2B 2.373(18) . ?
Ru3B S1B 2.439(4) . ?
Si1B C15B 1.83(2) . ?
Si1B C2B 1.834(19) . ?
Si1B C17B 1.85(2) . ?
Si1B C16B 1.883(19) . ?
S1B C3B 1.72(2) . ?
O1B C18B 1.127(19) . ?
O3B C20B 1.170(19) . ?
O2B C19B 1.18(2) . ?
O5B C22B 1.14(2) . ?
O4B C21B 1.12(2) . ?
O6B C23B 1.15(2) . ?
O7B C25B 1.13(2) . ?
O8B C24B 1.19(2) . ?
O9B C26B 1.11(2) . ?
C1B C2B 1.38(2) . ?
C3B C4B 1.18(2) . ?
C4B C5B 1.41(3) . ?
C5B C6B 1.46(2) . ?
C5B C9B 1.47(2) . ?
C6B C7B 1.49(3) . ?
C7B C8B 1.42(3) . ?
C8B C9B 1.38(2) . ?
C10B C11B 1.32(3) . ?
C10B C14B 1.46(3) . ?
C11B C12B 1.36(3) . ?
C12B C13B 1.41(3) . ?
C13B C14B 1.41(3) . ?
